data_2214276
loop_
_publ_author_name
'Mai Kotera'
'Takayoshi Suzuki'

_publ_section_title
;Dibromido(\h^5^-pentamethylcyclopentadienyl)(5-phenyldibenzophosphole-\k<i>P</i>)iridium(III)
 dichloromethane solvate
;
_journal_coeditor_code IS2170
_journal_issue 7
_journal_name_full 'Acta Crystallographica Section E'
_journal_page_first m1818
_journal_page_last m1818
_journal_paper_doi 10.1107/S1600536807026621
_journal_volume 63
_journal_year 2007
_chemical_formula_iupac '[Ir Br2 (C10 H15) (C18 H13 P)] , C H2 Cl2'
_chemical_formula_moiety 'C28 H28 Br2 Ir P , C H2 Cl2'
_chemical_formula_sum 'C29 H30 Br2 Cl2 Ir P'
_chemical_formula_weight 832.42
_chemical_name_systematic
;
Dibromido(\h^5^-pentamethylcyclopentadienyl)(5-\
phenyldibenzophosphole-\kP)iridium(III) dichloromethane solvate
;
_space_group_IT_number 14
_symmetry_cell_setting monoclinic
_symmetry_space_group_name_Hall '-P 2yab'
_symmetry_space_group_name_H-M 'P 1 21/a 1'
_atom_sites_solution_hydrogens geom
_atom_sites_solution_primary direct
_atom_sites_solution_secondary difmap
_audit_creation_method SHELXL97
_cell_angle_alpha 90.00
_cell_angle_beta 117.7460(10)
_cell_angle_gamma 90.00
_cell_formula_units_Z 4
_cell_length_a 11.0793(5)
_cell_length_b 23.3836(10)
_cell_length_c 12.8133(5)
_cell_measurement_reflns_used 17738
_cell_measurement_temperature 200(2)
_cell_measurement_theta_max 27.4
_cell_measurement_theta_min 3.2
_cell_volume 2937.9(2)
_computing_cell_refinement PROCESS-AUTO
_computing_data_collection 'PROCESS-AUTO (Rigaku, 1998)'
_computing_data_reduction 'CrystalStructure (Rigaku/MSC, 2004)'
_computing_molecular_graphics 'ORTEP-3 for Windows (Farrugia, 1997)'
_computing_publication_material SHELXL97
_computing_structure_refinement 'SHELXL97 (Sheldrick, 1997)'
_computing_structure_solution 'SIR92 (Altomare <i>et al.</i>,  1994)'
_diffrn_ambient_temperature 200(2)
_diffrn_detector_area_resol_mean 10.00
_diffrn_measured_fraction_theta_full 0.997
_diffrn_measured_fraction_theta_max 0.997
_diffrn_measurement_device_type 'Rigaku R-AXIS RAPID'
_diffrn_measurement_method \w
_diffrn_radiation_monochromator graphite
_diffrn_radiation_source 'fine-focus sealed tube'
_diffrn_radiation_type 'Mo K\a'
_diffrn_radiation_wavelength 0.71075
_diffrn_reflns_av_R_equivalents 0.0453
_diffrn_reflns_av_sigmaI/netI 0.0364
_diffrn_reflns_limit_h_max 14
_diffrn_reflns_limit_h_min -14
_diffrn_reflns_limit_k_max 30
_diffrn_reflns_limit_k_min -30
_diffrn_reflns_limit_l_max 16
_diffrn_reflns_limit_l_min -16
_diffrn_reflns_number 28567
_diffrn_reflns_theta_full 27.45
_diffrn_reflns_theta_max 27.45
_diffrn_reflns_theta_min 3.17
_exptl_absorpt_coefficient_mu 7.518
_exptl_absorpt_correction_T_max 0.406
_exptl_absorpt_correction_T_min 0.294
_exptl_absorpt_correction_type numerical
_exptl_absorpt_process_details '(ABSCOR; Higashi, 1999)'
_exptl_crystal_colour red
_exptl_crystal_density_diffrn 1.882
_exptl_crystal_density_method 'not measured'
_exptl_crystal_description block
_exptl_crystal_F_000 1600
_exptl_crystal_size_max 0.22
_exptl_crystal_size_mid 0.16
_exptl_crystal_size_min 0.12
_refine_diff_density_max 1.757
_refine_diff_density_min -2.741
_refine_ls_extinction_coef 0.00141(19)
_refine_ls_extinction_expression Fc^*^=kFc[1+0.001xFc^2^\l^3^/sin(2\q)]^-1/4^
_refine_ls_extinction_method 'SHELXL97 (Sheldrick, 1997)'
_refine_ls_goodness_of_fit_ref 1.081
_refine_ls_hydrogen_treatment constr
_refine_ls_matrix_type full
_refine_ls_number_parameters 317
_refine_ls_number_reflns 6708
_refine_ls_number_restraints 0
_refine_ls_restrained_S_all 1.081
_refine_ls_R_factor_all 0.0429
_refine_ls_R_factor_gt 0.0398
_refine_ls_shift/su_max 0.001
_refine_ls_shift/su_mean 0.000
_refine_ls_structure_factor_coef Fsqd
_refine_ls_weighting_details 'calc w = 1/[\s^2^(Fo^2^)+(0.0587P)^2^+23.6384P] where P=(Fo^2^+2Fc^2^)/3'
_refine_ls_weighting_scheme calc
_refine_ls_wR_factor_gt 0.1233
_refine_ls_wR_factor_ref 0.1256
_reflns_number_gt 6185
_reflns_number_total 6708
_reflns_threshold_expression I>2\s(I)
_cod_data_source_file is2170.cif
_cod_data_source_block I
_cod_original_sg_symbol_H-M 'P 21/a'
_cod_database_code 2214276
_cod_database_fobs_code 2214276

loop_
_symmetry_equiv_pos_as_xyz
'x, y, z'
'-x+1/2, y+1/2, -z'
'-x, -y, -z'
'x-1/2, -y-1/2, z'

loop_
_atom_site_type_symbol
_atom_site_label
_atom_site_fract_x
_atom_site_fract_y
_atom_site_fract_z
_atom_site_U_iso_or_equiv
_atom_site_adp_type
_atom_site_calc_flag
_atom_site_refinement_flags
_atom_site_occupancy
Ir Ir1 0.59098(2) 0.358232(9) 0.903861(19) 0.02182(11) Uani d . 1
Br Br1 0.67400(9) 0.43878(4) 1.04905(7) 0.0467(2) Uani d . 1
Br Br2 0.83164(8) 0.32885(4) 0.96032(8) 0.0465(2) Uani d . 1
Cl Cl1 -0.1229(3) 0.68037(15) 0.6740(3) 0.0792(8) Uani d . 1
Cl Cl2 0.1036(4) 0.67924(19) 0.6196(4) 0.1039(13) Uani d . 1
P P1 0.60296(15) 0.41650(6) 0.76603(13) 0.0222(3) Uani d . 1
C C1 0.4956(7) 0.2768(3) 0.8362(7) 0.0324(14) Uani d . 1
C C2 0.3938(6) 0.3206(3) 0.7905(6) 0.0275(12) Uani d . 1
C C3 0.3896(7) 0.3487(3) 0.8888(6) 0.0272(12) Uani d . 1
C C4 0.4822(7) 0.3181(3) 0.9943(6) 0.0318(14) Uani d . 1
C C5 0.5475(7) 0.2743(3) 0.9627(7) 0.0360(15) Uani d . 1
C C6 0.5320(9) 0.2348(3) 0.7667(9) 0.051(2) Uani d . 1
H H6A 0.4914 0.1975 0.7665 0.061 Uiso calc R 1
H H6B 0.6314 0.2309 0.8028 0.061 Uiso calc R 1
H H6C 0.4970 0.2484 0.6855 0.061 Uiso calc R 1
C C7 0.2987(7) 0.3322(3) 0.6636(6) 0.0383(16) Uani d . 1
H H7A 0.3451 0.3242 0.6161 0.046 Uiso calc R 1
H H7B 0.2706 0.3725 0.6540 0.046 Uiso calc R 1
H H7C 0.2181 0.3077 0.6374 0.046 Uiso calc R 1
C C8 0.2938(8) 0.3953(3) 0.8842(7) 0.0401(16) Uani d . 1
H H8A 0.2522 0.4130 0.8059 0.048 Uiso calc R 1
H H8B 0.3445 0.4242 0.9440 0.048 Uiso calc R 1
H H8C 0.2223 0.3790 0.8997 0.048 Uiso calc R 1
C C9 0.5046(9) 0.3308(4) 1.1176(7) 0.0470(19) Uani d . 1
H H9A 0.5943 0.3165 1.1751 0.056 Uiso calc R 1
H H9B 0.4336 0.3120 1.1305 0.056 Uiso calc R 1
H H9C 0.5005 0.3722 1.1274 0.056 Uiso calc R 1
C C10 0.6511(9) 0.2319(4) 1.0427(9) 0.054(2) Uani d . 1
H H10A 0.6936 0.2463 1.1238 0.065 Uiso calc R 1
H H10B 0.7212 0.2263 1.0174 0.065 Uiso calc R 1
H H10C 0.6060 0.1953 1.0391 0.065 Uiso calc R 1
C C11 0.7462(6) 0.4656(3) 0.8101(5) 0.0259(12) Uani d . 1
C C12 0.7382(8) 0.5204(3) 0.8489(6) 0.0338(14) Uani d . 1
H H12 0.6588 0.5320 0.8537 0.041 Uiso calc R 1
C C13 0.8465(8) 0.5581(3) 0.8804(6) 0.0392(16) Uani d . 1
H H13 0.8408 0.5955 0.9070 0.047 Uiso calc R 1
C C14 0.9620(8) 0.5419(3) 0.8734(6) 0.0449(19) Uani d . 1
H H14 1.0355 0.5680 0.8951 0.054 Uiso calc R 1
C C15 0.9707(7) 0.4882(4) 0.8351(7) 0.0423(17) Uani d . 1
H H15 1.0507 0.4773 0.8304 0.051 Uiso calc R 1
C C16 0.8643(7) 0.4492(3) 0.8029(6) 0.0333(14) Uani d . 1
H H16 0.8713 0.4121 0.7764 0.040 Uiso calc R 1
C C17 0.4560(7) 0.4607(3) 0.6799(6) 0.0280(12) Uani d . 1
C C18 0.3897(8) 0.4989(3) 0.7191(7) 0.0367(15) Uani d . 1
H H18 0.4214 0.5050 0.8010 0.044 Uiso calc R 1
C C19 0.2749(9) 0.5281(4) 0.6349(8) 0.051(2) Uani d . 1
H H19 0.2288 0.5547 0.6599 0.061 Uiso calc R 1
C C20 0.2282(9) 0.5183(4) 0.5150(8) 0.054(2) Uani d . 1
H H20 0.1508 0.5386 0.4589 0.065 Uiso calc R 1
C C21 0.2930(8) 0.4794(3) 0.4762(7) 0.0433(17) Uani d . 1
H H21 0.2591 0.4727 0.3942 0.052 Uiso calc R 1
C C22 0.4073(7) 0.4502(3) 0.5573(6) 0.0310(13) Uani d . 1
C C23 0.4847(7) 0.4055(3) 0.5328(6) 0.0320(14) Uani d . 1
C C24 0.4606(9) 0.3845(4) 0.4231(6) 0.0458(19) Uani d . 1
H H24 0.3896 0.4001 0.3528 0.055 Uiso calc R 1
C C25 0.5406(11) 0.3410(4) 0.4178(7) 0.053(2) Uani d . 1
H H25 0.5241 0.3272 0.3426 0.064 Uiso calc R 1
C C26 0.6434(10) 0.3167(4) 0.5166(7) 0.049(2) Uani d . 1
H H26 0.6960 0.2863 0.5093 0.059 Uiso calc R 1
C C27 0.6702(8) 0.3370(3) 0.6280(6) 0.0357(15) Uani d . 1
H H27 0.7406 0.3205 0.6976 0.043 Uiso calc R 1
C C28 0.5904(7) 0.3823(3) 0.6347(5) 0.0275(12) Uani d . 1
C C29 0.0387(14) 0.6521(6) 0.7106(13) 0.090(4) Uani d . 1
H H29A 0.1023 0.6615 0.7937 0.109 Uiso calc R 1
H H29B 0.0323 0.6100 0.7031 0.109 Uiso calc R 1

loop_
_atom_site_aniso_label
_atom_site_aniso_U_11
_atom_site_aniso_U_22
_atom_site_aniso_U_33
_atom_site_aniso_U_12
_atom_site_aniso_U_13
_atom_site_aniso_U_23
Ir1 0.02293(15) 0.02034(14) 0.02187(15) 0.00001(8) 0.01015(10) 0.00051(8)
Br1 0.0534(5) 0.0449(4) 0.0441(4) -0.0071(3) 0.0247(4) -0.0091(3)
Br2 0.0401(4) 0.0448(4) 0.0530(5) 0.0051(3) 0.0204(4) 0.0048(3)
Cl1 0.0736(18) 0.100(2) 0.0667(16) 0.0096(16) 0.0346(14) 0.0189(15)
Cl2 0.091(2) 0.131(3) 0.107(3) 0.032(2) 0.060(2) 0.052(2)
P1 0.0242(7) 0.0215(7) 0.0199(7) -0.0004(5) 0.0093(6) 0.0001(5)
C1 0.032(3) 0.020(3) 0.047(4) -0.005(2) 0.020(3) -0.004(3)
C2 0.025(3) 0.027(3) 0.029(3) -0.008(2) 0.011(2) -0.003(2)
C3 0.026(3) 0.024(3) 0.032(3) -0.003(2) 0.015(3) -0.002(2)
C4 0.032(3) 0.036(3) 0.031(3) -0.009(3) 0.017(3) 0.003(3)
C5 0.033(3) 0.026(3) 0.050(4) -0.003(3) 0.020(3) 0.011(3)
C6 0.048(5) 0.037(4) 0.075(6) -0.009(3) 0.035(4) -0.021(4)
C7 0.033(4) 0.047(4) 0.026(3) -0.016(3) 0.007(3) -0.002(3)
C8 0.037(4) 0.037(4) 0.057(5) 0.001(3) 0.030(4) -0.004(3)
C9 0.048(4) 0.065(5) 0.031(4) -0.015(4) 0.021(3) 0.001(4)
C10 0.040(4) 0.047(5) 0.068(6) 0.002(4) 0.020(4) 0.027(4)
C11 0.028(3) 0.027(3) 0.020(3) -0.004(2) 0.008(2) 0.003(2)
C12 0.040(4) 0.029(3) 0.029(3) -0.003(3) 0.013(3) 0.001(3)
C13 0.050(4) 0.029(3) 0.031(3) -0.013(3) 0.013(3) -0.003(3)
C14 0.046(4) 0.044(4) 0.030(3) -0.020(3) 0.006(3) 0.008(3)
C15 0.027(3) 0.057(5) 0.037(4) -0.004(3) 0.010(3) 0.010(3)
C16 0.032(3) 0.033(3) 0.032(3) 0.001(3) 0.012(3) 0.007(3)
C17 0.029(3) 0.025(3) 0.031(3) 0.003(2) 0.014(3) 0.002(2)
C18 0.038(4) 0.035(3) 0.039(4) 0.008(3) 0.019(3) 0.006(3)
C19 0.046(4) 0.049(5) 0.060(5) 0.024(4) 0.026(4) 0.016(4)
C20 0.043(4) 0.060(5) 0.052(5) 0.021(4) 0.016(4) 0.025(4)
C21 0.040(4) 0.047(4) 0.032(4) 0.006(3) 0.008(3) 0.011(3)
C22 0.034(3) 0.031(3) 0.026(3) 0.000(3) 0.012(3) 0.008(3)
C23 0.037(3) 0.033(3) 0.025(3) -0.007(3) 0.013(3) 0.001(3)
C24 0.062(5) 0.050(4) 0.023(3) -0.008(4) 0.017(3) -0.001(3)
C25 0.082(7) 0.052(5) 0.030(4) 0.001(5) 0.030(4) -0.009(4)
C26 0.072(6) 0.044(4) 0.041(4) 0.007(4) 0.034(4) -0.007(3)
C27 0.047(4) 0.036(3) 0.029(3) 0.003(3) 0.022(3) -0.003(3)
C28 0.035(3) 0.026(3) 0.021(3) -0.003(2) 0.013(2) -0.001(2)
C29 0.081(9) 0.100(9) 0.087(9) 0.032(7) 0.037(7) 0.046(8)

loop_
_atom_type_symbol
_atom_type_description
_atom_type_scat_dispersion_real
_atom_type_scat_dispersion_imag
_atom_type_scat_source
C C 0.0033 0.0016 'International Tables Vol C Tables 4.2.6.8 and 6.1.1.4'
H H 0.0000 0.0000 'International Tables Vol C Tables 4.2.6.8 and 6.1.1.4'
P P 0.1023 0.0942 'International Tables Vol C Tables 4.2.6.8 and 6.1.1.4'
Cl Cl 0.1484 0.1585 'International Tables Vol C Tables 4.2.6.8 and 6.1.1.4'
Br Br -0.2901 2.4595 'International Tables Vol C Tables 4.2.6.8 and 6.1.1.4'
Ir Ir -1.4442 7.9887 'International Tables Vol C Tables 4.2.6.8 and 6.1.1.4'

loop_
_geom_angle_atom_site_label_1
_geom_angle_atom_site_label_2
_geom_angle_atom_site_label_3
_geom_angle
_geom_angle_publ_flag
C1 Ir1 C3 65.2(2) ?
C1 Ir1 C2 38.7(2) ?
C3 Ir1 C2 38.9(2) ?
C1 Ir1 C4 63.6(3) ?
C3 Ir1 C4 38.5(2) ?
C2 Ir1 C4 63.7(2) ?
C1 Ir1 C5 38.5(3) ?
C3 Ir1 C5 64.1(2) ?
C2 Ir1 C5 63.9(3) ?
C4 Ir1 C5 37.0(3) ?
C1 Ir1 P1 114.2(2) ?
C3 Ir1 P1 114.97(18) ?
C2 Ir1 P1 97.34(17) ?
C4 Ir1 P1 153.27(19) ?
C5 Ir1 P1 152.2(2) ?
C1 Ir1 Br1 154.99(19) ?
C3 Ir1 Br1 98.68(17) ?
C2 Ir1 Br1 135.27(18) ?
C4 Ir1 Br1 91.78(18) ?
C5 Ir1 Br1 118.2(2) ?
P1 Ir1 Br1 89.56(4) yes
C1 Ir1 Br2 97.47(18) ?
C3 Ir1 Br2 155.72(17) ?
C2 Ir1 Br2 133.26(18) ?
C4 Ir1 Br2 119.53(18) ?
C5 Ir1 Br2 91.69(18) ?
P1 Ir1 Br2 87.13(4) yes
Br1 Ir1 Br2 91.05(3) yes
C17 P1 C28 91.6(3) yes
C17 P1 C11 103.6(3) yes
C28 P1 C11 104.2(3) yes
C17 P1 Ir1 117.0(2) yes
C28 P1 Ir1 116.6(2) yes
C11 P1 Ir1 119.48(19) yes
C2 C1 C5 108.2(6) ?
C2 C1 C6 127.2(7) ?
C5 C1 C6 124.2(7) ?
C2 C1 Ir1 71.2(3) ?
C5 C1 Ir1 73.7(4) ?
C6 C1 Ir1 126.9(5) ?
C1 C2 C3 108.0(6) ?
C1 C2 C7 126.7(6) ?
C3 C2 C7 125.1(6) ?
C1 C2 Ir1 70.1(4) ?
C3 C2 Ir1 70.2(3) ?
C7 C2 Ir1 129.4(4) ?
C2 C3 C4 107.0(6) ?
C2 C3 C8 127.3(6) ?
C4 C3 C8 125.1(6) ?
C2 C3 Ir1 70.9(4) ?
C4 C3 Ir1 73.4(4) ?
C8 C3 Ir1 127.6(5) ?
C5 C4 C3 108.9(6) ?
C5 C4 C9 125.8(7) ?
C3 C4 C9 125.3(7) ?
C5 C4 Ir1 71.6(4) ?
C3 C4 Ir1 68.1(3) ?
C9 C4 Ir1 126.5(5) ?
C4 C5 C1 107.6(6) ?
C4 C5 C10 127.7(8) ?
C1 C5 C10 124.7(7) ?
C4 C5 Ir1 71.4(4) ?
C1 C5 Ir1 67.8(3) ?
C10 C5 Ir1 126.5(5) ?
C1 C6 H6A 109.5 ?
C1 C6 H6B 109.5 ?
H6A C6 H6B 109.5 ?
C1 C6 H6C 109.5 ?
H6A C6 H6C 109.5 ?
H6B C6 H6C 109.5 ?
C2 C7 H7A 109.5 ?
C2 C7 H7B 109.5 ?
H7A C7 H7B 109.5 ?
C2 C7 H7C 109.5 ?
H7A C7 H7C 109.5 ?
H7B C7 H7C 109.5 ?
C3 C8 H8A 109.5 ?
C3 C8 H8B 109.5 ?
H8A C8 H8B 109.5 ?
C3 C8 H8C 109.5 ?
H8A C8 H8C 109.5 ?
H8B C8 H8C 109.5 ?
C4 C9 H9A 109.5 ?
C4 C9 H9B 109.5 ?
H9A C9 H9B 109.5 ?
C4 C9 H9C 109.5 ?
H9A C9 H9C 109.5 ?
H9B C9 H9C 109.5 ?
C5 C10 H10A 109.5 ?
C5 C10 H10B 109.5 ?
H10A C10 H10B 109.5 ?
C5 C10 H10C 109.5 ?
H10A C10 H10C 109.5 ?
H10B C10 H10C 109.5 ?
C12 C11 C16 119.3(6) ?
C12 C11 P1 120.0(5) ?
C16 C11 P1 120.7(5) ?
C13 C12 C11 119.9(7) ?
C13 C12 H12 120.1 ?
C11 C12 H12 120.1 ?
C14 C13 C12 120.6(7) ?
C14 C13 H13 119.7 ?
C12 C13 H13 119.7 ?
C15 C14 C13 119.9(7) ?
C15 C14 H14 120.0 ?
C13 C14 H14 120.0 ?
C14 C15 C16 121.0(8) ?
C14 C15 H15 119.5 ?
C16 C15 H15 119.5 ?
C15 C16 C11 119.2(7) ?
C15 C16 H16 120.4 ?
C11 C16 H16 120.4 ?
C18 C17 C22 121.1(6) ?
C18 C17 P1 128.6(5) ?
C22 C17 P1 110.3(5) ?
C17 C18 C19 118.5(7) ?
C17 C18 H18 120.7 ?
C19 C18 H18 120.7 ?
C20 C19 C18 120.4(8) ?
C20 C19 H19 119.8 ?
C18 C19 H19 119.8 ?
C21 C20 C19 120.9(7) ?
C21 C20 H20 119.5 ?
C19 C20 H20 119.5 ?
C22 C21 C20 120.0(7) ?
C22 C21 H21 120.0 ?
C20 C21 H21 120.0 ?
C21 C22 C17 119.1(7) ?
C21 C22 C23 127.5(7) ?
C17 C22 C23 113.3(6) ?
C24 C23 C28 119.4(7) ?
C24 C23 C22 127.3(7) ?
C28 C23 C22 113.3(6) ?
C25 C24 C23 119.1(7) ?
C25 C24 H24 120.4 ?
C23 C24 H24 120.4 ?
C24 C25 C26 122.8(7) ?
C24 C25 H25 118.6 ?
C26 C25 H25 118.6 ?
C25 C26 C27 119.4(8) ?
C25 C26 H26 120.3 ?
C27 C26 H26 120.3 ?
C26 C27 C28 118.5(7) ?
C26 C27 H27 120.8 ?
C28 C27 H27 120.8 ?
C23 C28 C27 120.9(6) ?
C23 C28 P1 111.4(5) ?
C27 C28 P1 127.7(5) ?
Cl2 C29 Cl1 111.7(6) ?
Cl2 C29 H29A 109.3 ?
Cl1 C29 H29A 109.3 ?
Cl2 C29 H29B 109.3 ?
Cl1 C29 H29B 109.3 ?
H29A C29 H29B 107.9 ?

loop_
_geom_bond_atom_site_label_1
_geom_bond_atom_site_label_2
_geom_bond_distance
_geom_bond_publ_flag
Ir1 C1 2.155(6) yes
Ir1 C3 2.160(6) yes
Ir1 C2 2.169(6) yes
Ir1 C4 2.231(6) yes
Ir1 C5 2.233(6) yes
Ir1 P1 2.2829(15) yes
Ir1 Br1 2.5022(8) yes
Ir1 Br2 2.5118(8) yes
Cl1 C29 1.756(13) ?
Cl2 C29 1.748(14) ?
P1 C17 1.807(6) yes
P1 C28 1.809(6) yes
P1 C11 1.823(6) yes
C1 C2 1.431(9) ?
C1 C5 1.447(10) ?
C1 C6 1.502(10) ?
C2 C3 1.440(9) ?
C2 C7 1.495(9) ?
C3 C4 1.450(9) ?
C3 C8 1.502(9) ?
C4 C5 1.416(10) ?
C4 C9 1.510(10) ?
C5 C10 1.504(10) ?
C6 H6A 0.9800 ?
C6 H6B 0.9800 ?
C6 H6C 0.9800 ?
C7 H7A 0.9800 ?
C7 H7B 0.9800 ?
C7 H7C 0.9800 ?
C8 H8A 0.9800 ?
C8 H8B 0.9800 ?
C8 H8C 0.9800 ?
C9 H9A 0.9800 ?
C9 H9B 0.9800 ?
C9 H9C 0.9800 ?
C10 H10A 0.9800 ?
C10 H10B 0.9800 ?
C10 H10C 0.9800 ?
C11 C12 1.393(9) ?
C11 C16 1.406(10) ?
C12 C13 1.389(10) ?
C12 H12 0.9500 ?
C13 C14 1.376(12) ?
C13 H13 0.9500 ?
C14 C15 1.369(12) ?
C14 H14 0.9500 ?
C15 C16 1.391(10) ?
C15 H15 0.9500 ?
C16 H16 0.9500 ?
C17 C18 1.389(9) ?
C17 C22 1.426(9) ?
C18 C19 1.405(10) ?
C18 H18 0.9500 ?
C19 C20 1.394(13) ?
C19 H19 0.9500 ?
C20 C21 1.387(12) ?
C20 H20 0.9500 ?
C21 C22 1.386(10) ?
C21 H21 0.9500 ?
C22 C23 1.476(10) ?
C23 C24 1.393(10) ?
C23 C28 1.396(9) ?
C24 C25 1.370(13) ?
C24 H24 0.9500 ?
C25 C26 1.371(13) ?
C25 H25 0.9500 ?
C26 C27 1.399(10) ?
C26 H26 0.9500 ?
C27 C28 1.408(10) ?
C27 H27 0.9500 ?
C29 H29A 0.9900 ?
C29 H29B 0.9900 ?

loop_
_geom_torsion_atom_site_label_1
_geom_torsion_atom_site_label_2
_geom_torsion_atom_site_label_3
_geom_torsion_atom_site_label_4
_geom_torsion
C1 Ir1 P1 C17 85.8(3)
C3 Ir1 P1 C17 13.1(3)
C2 Ir1 P1 C17 49.4(3)
C4 Ir1 P1 C17 6.8(5)
C5 Ir1 P1 C17 94.5(5)
Br1 Ir1 P1 C17 -86.2(2)
Br2 Ir1 P1 C17 -177.3(2)
C1 Ir1 P1 C28 -21.1(3)
C3 Ir1 P1 C28 -93.8(3)
C2 Ir1 P1 C28 -57.5(3)
C4 Ir1 P1 C28 -100.1(5)
C5 Ir1 P1 C28 -12.4(5)
Br1 Ir1 P1 C28 166.9(2)
Br2 Ir1 P1 C28 75.8(2)
C1 Ir1 P1 C11 -147.9(3)
C3 Ir1 P1 C11 139.4(3)
C2 Ir1 P1 C11 175.7(3)
C4 Ir1 P1 C11 133.1(5)
C5 Ir1 P1 C11 -139.2(5)
Br1 Ir1 P1 C11 40.0(2)
Br2 Ir1 P1 C11 -51.0(2)
C3 Ir1 C1 C2 37.3(4)
C4 Ir1 C1 C2 80.2(4)
C5 Ir1 C1 C2 116.3(6)
P1 Ir1 C1 C2 -70.2(4)
Br1 Ir1 C1 C2 90.6(6)
Br2 Ir1 C1 C2 -160.4(4)
C3 Ir1 C1 C5 -79.0(4)
C2 Ir1 C1 C5 -116.3(6)
C4 Ir1 C1 C5 -36.1(4)
P1 Ir1 C1 C5 173.5(3)
Br1 Ir1 C1 C5 -25.7(7)
Br2 Ir1 C1 C5 83.3(4)
C3 Ir1 C1 C6 160.2(8)
C2 Ir1 C1 C6 122.9(9)
C4 Ir1 C1 C6 -156.9(8)
C5 Ir1 C1 C6 -120.8(9)
P1 Ir1 C1 C6 52.6(7)
Br1 Ir1 C1 C6 -146.5(6)
Br2 Ir1 C1 C6 -37.6(7)
C5 C1 C2 C3 4.7(7)
C6 C1 C2 C3 177.2(7)
Ir1 C1 C2 C3 -60.3(4)
C5 C1 C2 C7 -170.2(6)
C6 C1 C2 C7 2.3(11)
Ir1 C1 C2 C7 124.9(6)
C5 C1 C2 Ir1 64.9(4)
C6 C1 C2 Ir1 -122.5(7)
C3 Ir1 C2 C1 -118.7(5)
C4 Ir1 C2 C1 -79.8(4)
C5 Ir1 C2 C1 -38.4(4)
P1 Ir1 C2 C1 120.1(4)
Br1 Ir1 C2 C1 -143.1(3)
Br2 Ir1 C2 C1 27.1(5)
C1 Ir1 C2 C3 118.7(5)
C4 Ir1 C2 C3 38.9(4)
C5 Ir1 C2 C3 80.3(4)
P1 Ir1 C2 C3 -121.2(3)
Br1 Ir1 C2 C3 -24.4(5)
Br2 Ir1 C2 C3 145.8(3)
C1 Ir1 C2 C7 -121.6(8)
C3 Ir1 C2 C7 119.7(8)
C4 Ir1 C2 C7 158.6(7)
C5 Ir1 C2 C7 -160.0(7)
P1 Ir1 C2 C7 -1.5(7)
Br1 Ir1 C2 C7 95.3(6)
Br2 Ir1 C2 C7 -94.5(6)
C1 C2 C3 C4 -4.8(7)
C7 C2 C3 C4 170.1(6)
Ir1 C2 C3 C4 -65.0(4)
C1 C2 C3 C8 -176.6(6)
C7 C2 C3 C8 -1.6(10)
Ir1 C2 C3 C8 123.2(7)
C1 C2 C3 Ir1 60.2(4)
C7 C2 C3 Ir1 -124.8(6)
C1 Ir1 C3 C2 -37.2(4)
C4 Ir1 C3 C2 -115.2(5)
C5 Ir1 C3 C2 -79.9(4)
P1 Ir1 C3 C2 69.3(4)
Br1 Ir1 C3 C2 162.9(3)
Br2 Ir1 C3 C2 -84.6(5)
C1 Ir1 C3 C4 78.1(4)
C2 Ir1 C3 C4 115.2(5)
C5 Ir1 C3 C4 35.4(4)
P1 Ir1 C3 C4 -175.5(3)
Br1 Ir1 C3 C4 -81.9(4)
Br2 Ir1 C3 C4 30.7(6)
C1 Ir1 C3 C8 -160.1(7)
C2 Ir1 C3 C8 -122.9(8)
C4 Ir1 C3 C8 121.8(8)
C5 Ir1 C3 C8 157.2(7)
P1 Ir1 C3 C8 -53.6(7)
Br1 Ir1 C3 C8 40.0(6)
Br2 Ir1 C3 C8 152.5(5)
C2 C3 C4 C5 3.2(7)
C8 C3 C4 C5 175.2(6)
Ir1 C3 C4 C5 -60.1(5)
C2 C3 C4 C9 -176.6(6)
C8 C3 C4 C9 -4.6(10)
Ir1 C3 C4 C9 120.1(7)
C2 C3 C4 Ir1 63.4(4)
C8 C3 C4 Ir1 -124.7(6)
C1 Ir1 C4 C5 37.5(4)
C3 Ir1 C4 C5 120.1(6)
C2 Ir1 C4 C5 80.8(4)
P1 Ir1 C4 C5 129.3(4)
Br1 Ir1 C4 C5 -138.1(4)
Br2 Ir1 C4 C5 -45.9(4)
C1 Ir1 C4 C3 -82.6(4)
C2 Ir1 C4 C3 -39.3(4)
C5 Ir1 C4 C3 -120.1(6)
P1 Ir1 C4 C3 9.2(6)
Br1 Ir1 C4 C3 101.7(4)
Br2 Ir1 C4 C3 -166.0(3)
C1 Ir1 C4 C9 158.8(8)
C3 Ir1 C4 C9 -118.5(8)
C2 Ir1 C4 C9 -157.8(8)
C5 Ir1 C4 C9 121.4(9)
P1 Ir1 C4 C9 -109.3(7)
Br1 Ir1 C4 C9 -16.8(7)
Br2 Ir1 C4 C9 75.4(7)
C3 C4 C5 C1 -0.4(7)
C9 C4 C5 C1 179.4(6)
Ir1 C4 C5 C1 -58.4(4)
C3 C4 C5 C10 -179.8(7)
C9 C4 C5 C10 0.0(11)
Ir1 C4 C5 C10 122.2(7)
C3 C4 C5 Ir1 58.0(4)
C9 C4 C5 Ir1 -122.2(7)
C2 C1 C5 C4 -2.6(7)
C6 C1 C5 C4 -175.5(6)
Ir1 C1 C5 C4 60.6(5)
C2 C1 C5 C10 176.8(6)
C6 C1 C5 C10 4.0(11)
Ir1 C1 C5 C10 -119.9(7)
C2 C1 C5 Ir1 -63.3(4)
C6 C1 C5 Ir1 123.9(7)
C1 Ir1 C5 C4 -118.8(6)
C3 Ir1 C5 C4 -36.8(4)
C2 Ir1 C5 C4 -80.2(4)
P1 Ir1 C5 C4 -131.7(4)
Br1 Ir1 C5 C4 49.2(4)
Br2 Ir1 C5 C4 141.3(4)
C3 Ir1 C5 C1 82.0(4)
C2 Ir1 C5 C1 38.6(4)
C4 Ir1 C5 C1 118.8(6)
P1 Ir1 C5 C1 -12.9(7)
Br1 Ir1 C5 C1 168.0(3)
Br2 Ir1 C5 C1 -99.9(4)
C1 Ir1 C5 C10 117.6(9)
C3 Ir1 C5 C10 -160.4(8)
C2 Ir1 C5 C10 156.2(8)
C4 Ir1 C5 C10 -123.6(9)
P1 Ir1 C5 C10 104.7(8)
Br1 Ir1 C5 C10 -74.4(8)
Br2 Ir1 C5 C10 17.7(8)
C17 P1 C11 C12 43.0(6)
C28 P1 C11 C12 138.2(5)
Ir1 P1 C11 C12 -89.4(5)
C17 P1 C11 C16 -135.5(5)
C28 P1 C11 C16 -40.3(6)
Ir1 P1 C11 C16 92.1(5)
C16 C11 C12 C13 -0.3(9)
P1 C11 C12 C13 -178.8(5)
C11 C12 C13 C14 0.2(10)
C12 C13 C14 C15 0.0(11)
C13 C14 C15 C16 -0.1(11)
C14 C15 C16 C11 0.0(10)
C12 C11 C16 C15 0.2(9)
P1 C11 C16 C15 178.7(5)
C28 P1 C17 C18 175.0(7)
C11 P1 C17 C18 -79.9(7)
Ir1 P1 C17 C18 53.9(7)
C28 P1 C17 C22 -2.6(5)
C11 P1 C17 C22 102.4(5)
Ir1 P1 C17 C22 -123.8(4)
C22 C17 C18 C19 -1.5(11)
P1 C17 C18 C19 -178.9(6)
C17 C18 C19 C20 0.8(13)
C18 C19 C20 C21 0.5(14)
C19 C20 C21 C22 -1.0(14)
C20 C21 C22 C17 0.3(11)
C20 C21 C22 C23 176.6(8)
C18 C17 C22 C21 1.0(10)
P1 C17 C22 C21 178.8(6)
C18 C17 C22 C23 -175.8(6)
P1 C17 C22 C23 2.0(7)
C21 C22 C23 C24 1.8(12)
C17 C22 C23 C24 178.3(7)
C21 C22 C23 C28 -176.5(7)
C17 C22 C23 C28 0.0(8)
C28 C23 C24 C25 0.6(12)
C22 C23 C24 C25 -177.6(8)
C23 C24 C25 C26 0.6(15)
C24 C25 C26 C27 -0.8(15)
C25 C26 C27 C28 -0.4(13)
C24 C23 C28 C27 -1.8(10)
C22 C23 C28 C27 176.7(6)
C24 C23 C28 P1 179.6(6)
C22 C23 C28 P1 -2.0(7)
C26 C27 C28 C23 1.7(11)
C26 C27 C28 P1 -179.9(6)
C17 P1 C28 C23 2.6(5)
C11 P1 C28 C23 -101.9(5)
Ir1 P1 C28 C23 124.1(4)
C17 P1 C28 C27 -175.9(7)
C11 P1 C28 C27 79.6(7)
Ir1 P1 C28 C27 -54.4(7)
